data_8106685
loop_
_publ_author_name
'Hou-Qun, Yuan'
'Wen-Min, Wang'
'Chang-Gan, Huang'
'Wei, Xiao'
'Guang-Ming, Bao'

_publ_section_title
;
 Crystal structure of catena-poly[aqua-(\m 2-hexamethylenetetramine-\k 2
 N:N&#x2032;)-bis(2,6-difluorobenzoato-\k 2
 O:O&#x2032;)cadmium(II)]monohydrate, C20H22CdF4N4O6
;
_journal_issue 5
_journal_name_full 'Zeitschrift f\"ur Kristallographie - New Crystal Structures'
_journal_page_first 807
_journal_page_last 809
_journal_paper_doi 10.1515/ncrs-2017-0053
_journal_volume 232
_journal_year 2017
_chemical_absolute_configuration rm
_chemical_formula_sum 'C20 H22 Cd F4 N4 O6'
_chemical_formula_weight 602.82
_space_group_IT_number 19
_space_group_name_Hall 'P 2ac 2ab'
_space_group_name_H-M_alt 'P 21 21 21'
_symmetry_cell_setting orthorhombic
_symmetry_space_group_name_H-M 'P 21 21 21'
_atom_sites_solution_hydrogens geom
_atom_sites_solution_primary direct
_atom_sites_solution_secondary difmap
_cell_angle_alpha 90.00
_cell_angle_beta 90.00
_cell_angle_gamma 90.00
_cell_formula_units_Z 4
_cell_length_a 7.475(3)
_cell_length_b 12.246(5)
_cell_length_c 24.615(11)
_cell_measurement_reflns_used 9874
_cell_measurement_temperature 296(2)
_cell_measurement_theta_max 28.21
_cell_measurement_theta_min 2.73
_cell_volume 2253.2(16)
_computing_cell_refinement 'Bruker SMART'
_computing_data_collection 'Bruker SMART'
_computing_data_reduction 'Bruker SAINT'
_computing_molecular_graphics 'Bruker SHELXTL'
_computing_publication_material 'Bruker SHELXTL'
_computing_structure_refinement 'SHELXL-97 (Sheldrick, 1997)'
_computing_structure_solution 'SHELXS-97 (Sheldrick, 1990)'
_diffrn_ambient_temperature 296(2)
_diffrn_measured_fraction_theta_full 0.977
_diffrn_measured_fraction_theta_max 0.977
_diffrn_measurement_device_type 'CCD area detector'
_diffrn_measurement_method 'phi and omega scans'
_diffrn_radiation_monochromator graphite
_diffrn_radiation_source 'fine-focus sealed tube'
_diffrn_radiation_type MoK\a
_diffrn_radiation_wavelength 0.71073
_diffrn_reflns_av_R_equivalents 0.0286
_diffrn_reflns_av_sigmaI/netI 0.0340
_diffrn_reflns_limit_h_max 9
_diffrn_reflns_limit_h_min -9
_diffrn_reflns_limit_k_max 16
_diffrn_reflns_limit_k_min -16
_diffrn_reflns_limit_l_max 24
_diffrn_reflns_limit_l_min -32
_diffrn_reflns_number 13694
_diffrn_reflns_theta_full 28.28
_diffrn_reflns_theta_max 28.28
_diffrn_reflns_theta_min 1.65
_exptl_absorpt_coefficient_mu 1.048
_exptl_absorpt_correction_T_max 0.8257
_exptl_absorpt_correction_T_min 0.7579
_exptl_absorpt_correction_type none
_exptl_crystal_colour Colorless
_exptl_crystal_density_diffrn 1.777
_exptl_crystal_density_method 'not measured'
_exptl_crystal_description Block
_exptl_crystal_F_000 1208
_exptl_crystal_size_max 0.28
_exptl_crystal_size_mid 0.24
_exptl_crystal_size_min 0.19
_refine_diff_density_max 0.651
_refine_diff_density_min -1.764
_refine_diff_density_rms 0.353
_refine_ls_abs_structure_details 'Flack H D (1983), Acta Cryst. A39, 876-881'
_refine_ls_abs_structure_Flack -0.016(19)
_refine_ls_extinction_method none
_refine_ls_goodness_of_fit_ref 1.214
_refine_ls_hydrogen_treatment mixed
_refine_ls_matrix_type full
_refine_ls_number_parameters 332
_refine_ls_number_reflns 5379
_refine_ls_number_restraints 6
_refine_ls_restrained_S_all 1.213
_refine_ls_R_factor_all 0.0266
_refine_ls_R_factor_gt 0.0245
_refine_ls_shift/su_max 0.001
_refine_ls_shift/su_mean 0.000
_refine_ls_structure_factor_coef Fsqd
_refine_ls_weighting_details 'calc w=1/[\s^2^(Fo^2^)+(0.0379P)^2^+0.0000P] where P=(Fo^2^+2Fc^2^)/3'
_refine_ls_weighting_scheme calc
_refine_ls_wR_factor_gt 0.0621
_refine_ls_wR_factor_ref 0.0706
_reflns_number_gt 5272
_reflns_number_total 5379
_reflns_threshold_expression >2sigma(I)
_cod_data_source_file suppl_ncrs-2017-0053_suppl.cif
_cod_data_source_block 1
_cod_depositor_comments
;
The following automatic conversions were performed:

data item '_symmetry_cell_setting' value 'Orthorhombic' was changed
to 'orthorhombic' in accordance with the built-in table derived from
the CIF Core dictionary named 'cif_core.dic' version 2.4.5 last
updated on 2014-11-21.

Automatic conversion script
Id: cif_fix_values 8738 2021-04-28 16:35:53Z antanas 
;
_cod_original_cell_volume 2253.0(17)
_cod_original_sg_symbol_H-M 'P2(1)2(1)2(1) '
_cod_database_code 8106685

loop_
_symmetry_equiv_pos_as_xyz
'x, y, z'
'-x+1/2, -y, z+1/2'
'x+1/2, -y+1/2, -z'
'-x, y+1/2, -z+1/2'

loop_
_atom_site_label
_atom_site_type_symbol
_atom_site_fract_x
_atom_site_fract_y
_atom_site_fract_z
_atom_site_U_iso_or_equiv
_atom_site_adp_type
_atom_site_occupancy
_atom_site_symmetry_multiplicity
_atom_site_calc_flag
_atom_site_refinement_flags
_atom_site_disorder_assembly
_atom_site_disorder_group
Cd1 Cd -0.05369(2) 0.280356(14) 0.244183(7) 0.02140(6) Uani 1 1 d . . .
O1 O 0.0575(3) 0.23144(18) 0.15766(9) 0.0383(5) Uani 1 1 d . . .
C1 C 0.1827(4) 0.3007(2) 0.15616(10) 0.0253(5) Uani 1 1 d . . .
O2 O 0.2120(3) 0.36609(17) 0.19342(8) 0.0343(5) Uani 1 1 d . . .
C2 C 0.3018(4) 0.3003(2) 0.10697(10) 0.0264(6) Uani 1 1 d . . .
C3 C 0.3096(4) 0.3877(3) 0.07116(12) 0.0317(6) Uani 1 1 d . . .
F1 F 0.2027(3) 0.47473(16) 0.08168(9) 0.0505(5) Uani 1 1 d . . .
C4 C 0.4179(5) 0.3903(3) 0.02646(14) 0.0485(9) Uani 1 1 d . . .
H7 H 0.4172 0.4497 0.0030 0.058 Uiso 1 1 calc R . .
C5 C 0.5275(6) 0.3026(4) 0.01732(16) 0.0635(11) Uani 1 1 d . . .
H8 H 0.6041 0.3035 -0.0125 0.076 Uiso 1 1 calc R . .
C6 C 0.5270(6) 0.2127(4) 0.05133(15) 0.0583(10) Uani 1 1 d . . .
H9 H 0.6025 0.1536 0.0451 0.070 Uiso 1 1 calc R . .
C7 C 0.4113(4) 0.2140(3) 0.09450(11) 0.0367(6) Uani 1 1 d . . .
F2 F 0.4067(3) 0.12527(16) 0.12726(9) 0.0527(6) Uani 1 1 d . . .
O3 O -0.2439(3) 0.26013(17) 0.31871(8) 0.0367(5) Uani 1 1 d . . .
C8 C -0.1676(4) 0.3296(2) 0.34744(10) 0.0259(5) Uani 1 1 d . . .
O4 O -0.0276(3) 0.37923(16) 0.33295(8) 0.0311(4) Uani 1 1 d . . .
C9 C -0.2492(4) 0.3550(2) 0.40176(11) 0.0290(6) Uani 1 1 d . . .
C10 C -0.4301(5) 0.3750(3) 0.40820(12) 0.0366(7) Uani 1 1 d . . .
F3 F -0.5341(3) 0.37500(19) 0.36333(9) 0.0528(5) Uani 1 1 d . . .
C11 C -0.5098(6) 0.3999(3) 0.45711(16) 0.0533(10) Uani 1 1 d . . .
H10 H -0.6312 0.4157 0.4594 0.064 Uiso 1 1 calc R . .
C12 C -0.4026(6) 0.4003(4) 0.50239(15) 0.0593(11) Uani 1 1 d . . .
H11 H -0.4538 0.4143 0.5361 0.071 Uiso 1 1 calc R . .
C13 C -0.2207(6) 0.3803(3) 0.49929(13) 0.0523(10) Uani 1 1 d . . .
H12 H -0.1493 0.3816 0.5302 0.063 Uiso 1 1 calc R . .
C14 C -0.1490(5) 0.3586(3) 0.44894(12) 0.0380(7) Uani 1 1 d . . .
F4 F 0.0286(3) 0.3376(2) 0.44587(8) 0.0550(5) Uani 1 1 d . . .
N1 N 0.1461(3) 0.14677(17) 0.28256(8) 0.0208(4) Uani 1 1 d . . .
C15 C 0.1637(4) 0.1461(2) 0.34344(10) 0.0258(5) Uani 1 1 d . . .
H13 H 0.2103 0.2159 0.3555 0.031 Uiso 1 1 calc R . .
H14 H 0.0465 0.1362 0.3596 0.031 Uiso 1 1 calc R . .
N2 N 0.2827(3) 0.05890(19) 0.36178(9) 0.0272(5) Uani 1 1 d . . .
C16 C 0.4609(4) 0.0729(2) 0.33745(10) 0.0281(5) Uani 1 1 d . . .
H15 H 0.5393 0.0149 0.3499 0.034 Uiso 1 1 calc R . .
H16 H 0.5114 0.1420 0.3491 0.034 Uiso 1 1 calc R . .
N3 N 0.4503(3) 0.07057(16) 0.27768(9) 0.0241(4) Uani 1 1 d . . .
C17 C 0.3298(3) 0.1587(2) 0.26042(10) 0.0240(5) Uani 1 1 d . . .
H17 H 0.3239 0.1597 0.2211 0.029 Uiso 1 1 calc R . .
H18 H 0.3788 0.2281 0.2722 0.029 Uiso 1 1 calc R . .
C18 C 0.2091(4) -0.0461(2) 0.34448(11) 0.0256(5) Uani 1 1 d . . .
H19 H 0.0924 -0.0563 0.3610 0.031 Uiso 1 1 calc R . .
H20 H 0.2866 -0.1044 0.3570 0.031 Uiso 1 1 calc R . .
C19 C 0.0753(3) 0.03885(19) 0.26643(10) 0.0210(5) Uani 1 1 d . . .
H21 H 0.0631 0.0366 0.2272 0.025 Uiso 1 1 calc R . .
H22 H -0.0428 0.0294 0.2821 0.025 Uiso 1 1 calc R . .
N4 N 0.1915(3) -0.05240(17) 0.28418(9) 0.0212(4) Uani 1 1 d . . .
C20 C 0.3738(3) -0.0350(2) 0.26082(11) 0.0243(5) Uani 1 1 d . . .
H23 H 0.4521 -0.0935 0.2726 0.029 Uiso 1 1 calc R . .
H24 H 0.3667 -0.0374 0.2215 0.029 Uiso 1 1 calc R . .
O5 O -0.2730(3) 0.1654(2) 0.21132(10) 0.0402(5) Uani 1 1 d D . .
H5A H -0.250(7) 0.135(4) 0.1824(12) 0.09(2) Uiso 1 1 d D . .
H5B H -0.339(6) 0.135(4) 0.2336(15) 0.092(18) Uiso 1 1 d D . .
O6 O 0.1471(4) 0.5586(2) 0.38381(11) 0.0479(6) Uani 1 1 d D . .
H6A H 0.109(10) 0.498(3) 0.394(4) 0.22(5) Uiso 1 1 d D . .
H6B H 0.075(5) 0.609(3) 0.3872(19) 0.071(16) Uiso 1 1 d D . .

loop_
_atom_site_aniso_label
_atom_site_aniso_U_11
_atom_site_aniso_U_22
_atom_site_aniso_U_33
_atom_site_aniso_U_23
_atom_site_aniso_U_13
_atom_site_aniso_U_12
Cd1 0.02429(10) 0.01786(9) 0.02205(8) -0.00006(6) 0.00289(6) 0.00171(7)
O1 0.0365(12) 0.0391(11) 0.0394(10) 0.0001(9) 0.0103(9) -0.0099(11)
C1 0.0246(13) 0.0268(13) 0.0246(11) 0.0054(9) 0.0027(10) 0.0045(10)
O2 0.0396(12) 0.0360(11) 0.0273(10) -0.0055(8) 0.0049(8) 0.0070(9)
C2 0.0254(13) 0.0328(14) 0.0211(11) -0.0003(10) 0.0000(9) -0.0031(10)
C3 0.0282(15) 0.0368(15) 0.0301(14) 0.0037(12) 0.0007(11) -0.0013(12)
F1 0.0562(13) 0.0419(11) 0.0535(12) 0.0176(9) 0.0029(10) 0.0111(10)
C4 0.052(2) 0.059(2) 0.0343(15) 0.0134(15) 0.0079(15) -0.0096(18)
C5 0.061(3) 0.086(3) 0.0442(19) 0.0020(19) 0.0297(18) -0.003(2)
C6 0.058(2) 0.067(2) 0.050(2) -0.0071(19) 0.0227(17) 0.020(2)
C7 0.0399(17) 0.0399(16) 0.0303(13) -0.0015(13) 0.0060(11) 0.0045(14)
F2 0.0694(15) 0.0384(10) 0.0504(11) 0.0061(9) 0.0157(10) 0.0206(10)
O3 0.0429(12) 0.0365(11) 0.0306(10) -0.0112(8) 0.0084(9) -0.0088(10)
C8 0.0319(15) 0.0237(12) 0.0222(11) 0.0005(10) 0.0017(11) 0.0047(11)
O4 0.0335(11) 0.0306(10) 0.0294(9) 0.0008(8) 0.0054(8) -0.0036(9)
C9 0.0385(16) 0.0231(12) 0.0254(13) -0.0031(10) 0.0055(11) 0.0009(12)
C10 0.0397(18) 0.0353(15) 0.0348(14) -0.0044(11) 0.0082(14) 0.0002(14)
F3 0.0369(11) 0.0693(14) 0.0523(12) -0.0092(10) -0.0005(10) 0.0050(11)
C11 0.052(2) 0.055(2) 0.053(2) -0.0064(17) 0.0264(17) 0.0052(18)
C12 0.079(3) 0.067(2) 0.0326(16) -0.0084(16) 0.0247(18) 0.004(2)
C13 0.079(3) 0.055(2) 0.0231(15) -0.0006(15) 0.0032(17) -0.003(2)
C14 0.047(2) 0.0377(16) 0.0296(14) 0.0019(12) 0.0019(13) -0.0021(15)
F4 0.0453(12) 0.0799(15) 0.0400(10) 0.0078(10) -0.0080(9) 0.0028(12)
N1 0.0233(11) 0.0143(9) 0.0249(10) -0.0027(8) 0.0005(9) 0.0011(8)
C15 0.0311(14) 0.0243(12) 0.0220(11) -0.0033(10) 0.0015(10) 0.0010(11)
N2 0.0311(13) 0.0278(11) 0.0226(10) 0.0009(9) -0.0017(9) -0.0010(10)
C16 0.0266(14) 0.0288(13) 0.0289(12) 0.0023(10) -0.0057(12) -0.0010(12)
N3 0.0220(10) 0.0213(10) 0.0289(10) 0.0026(8) -0.0003(10) -0.0002(9)
C17 0.0251(12) 0.0213(11) 0.0257(11) 0.0038(10) 0.0025(10) -0.0006(10)
C18 0.0311(15) 0.0214(12) 0.0242(12) 0.0057(10) -0.0011(10) -0.0026(10)
C19 0.0198(12) 0.0190(11) 0.0243(11) 0.0001(8) -0.0018(9) -0.0001(9)
N4 0.0239(11) 0.0166(9) 0.0232(10) 0.0023(8) 0.0005(8) -0.0005(8)
C20 0.0230(12) 0.0226(12) 0.0272(12) -0.0014(10) 0.0030(10) 0.0023(9)
O5 0.0335(12) 0.0500(14) 0.0370(12) -0.0118(11) 0.0089(10) -0.0150(11)
O6 0.0564(16) 0.0385(13) 0.0487(14) 0.0056(11) -0.0084(12) -0.0017(13)

loop_
_atom_type_symbol
_atom_type_description
_atom_type_scat_dispersion_real
_atom_type_scat_dispersion_imag
_atom_type_scat_source
C C 0.0033 0.0016 'International Tables Vol C Tables 4.2.6.8 and 6.1.1.4'
H H 0.0000 0.0000 'International Tables Vol C Tables 4.2.6.8 and 6.1.1.4'
N N 0.0061 0.0033 'International Tables Vol C Tables 4.2.6.8 and 6.1.1.4'
O O 0.0106 0.0060 'International Tables Vol C Tables 4.2.6.8 and 6.1.1.4'
F F 0.0171 0.0103 'International Tables Vol C Tables 4.2.6.8 and 6.1.1.4'
Cd Cd -0.8075 1.2024 'International Tables Vol C Tables 4.2.6.8 and 6.1.1.4'

loop_
_geom_angle_atom_site_label_1
_geom_angle_atom_site_label_2
_geom_angle_atom_site_label_3
_geom_angle
_geom_angle_site_symmetry_1
_geom_angle_site_symmetry_3
O5 Cd1 O3 77.18(8) . .
O5 Cd1 O1 77.24(8) . .
O3 Cd1 O1 153.58(7) . .
O5 Cd1 N4 96.53(9) . 4
O3 Cd1 N4 93.32(8) . 4
O1 Cd1 N4 96.04(8) . 4
O5 Cd1 N1 99.42(9) . .
O3 Cd1 N1 89.84(8) . .
O1 Cd1 N1 87.90(8) . .
N4 Cd1 N1 164.04(7) 4 .
O5 Cd1 O4 130.99(8) . .
O3 Cd1 O4 54.08(7) . .
O1 Cd1 O4 151.76(7) . .
N4 Cd1 O4 82.79(7) 4 .
N1 Cd1 O4 86.44(7) . .
O5 Cd1 O2 128.88(8) . .
O3 Cd1 O2 153.63(7) . .
O1 Cd1 O2 52.69(7) . .
N4 Cd1 O2 80.88(7) 4 .
N1 Cd1 O2 89.37(8) . .
O4 Cd1 O2 99.57(7) . .
O5 Cd1 C8 103.78(9) . .
O3 Cd1 C8 26.81(8) . .
O1 Cd1 C8 176.62(8) . .
N4 Cd1 C8 87.07(8) 4 .
N1 Cd1 C8 88.75(8) . .
O4 Cd1 C8 27.30(8) . .
O2 Cd1 C8 126.83(8) . .
C1 O1 Cd1 96.70(16) . .
O2 C1 O1 123.0(3) . .
O2 C1 C2 119.6(3) . .
O1 C1 C2 117.4(2) . .
C1 O2 Cd1 87.66(17) . .
C7 C2 C3 115.3(3) . .
C7 C2 C1 122.4(2) . .
C3 C2 C1 122.3(3) . .
F1 C3 C4 119.0(3) . .
F1 C3 C2 117.4(3) . .
C4 C3 C2 123.6(3) . .
C3 C4 C5 118.0(3) . .
C3 C4 H7 121.0 . .
C5 C4 H7 121.0 . .
C4 C5 C6 121.5(3) . .
C4 C5 H8 119.2 . .
C6 C5 H8 119.2 . .
C7 C6 C5 117.5(3) . .
C7 C6 H9 121.2 . .
C5 C6 H9 121.2 . .
F2 C7 C6 118.0(3) . .
F2 C7 C2 118.0(2) . .
C6 C7 C2 124.0(3) . .
C8 O3 Cd1 95.45(18) . .
O3 C8 O4 123.3(2) . .
O3 C8 C9 117.5(3) . .
O4 C8 C9 119.3(2) . .
O3 C8 Cd1 57.75(14) . .
O4 C8 Cd1 65.62(14) . .
C9 C8 Cd1 174.1(2) . .
C8 O4 Cd1 87.08(16) . .
C14 C9 C10 115.3(3) . .
C14 C9 C8 122.3(3) . .
C10 C9 C8 122.4(3) . .
F3 C10 C11 117.8(3) . .
F3 C10 C9 118.0(3) . .
C11 C10 C9 124.2(3) . .
C12 C11 C10 117.3(4) . .
C12 C11 H10 121.4 . .
C10 C11 H10 121.4 . .
C11 C12 C13 121.9(3) . .
C11 C12 H11 119.1 . .
C13 C12 H11 119.1 . .
C14 C13 C12 117.8(4) . .
C14 C13 H12 121.1 . .
C12 C13 H12 121.1 . .
F4 C14 C13 117.9(3) . .
F4 C14 C9 118.6(3) . .
C13 C14 C9 123.5(3) . .
C19 N1 C17 108.72(19) . .
C19 N1 C15 107.09(19) . .
C17 N1 C15 106.6(2) . .
C19 N1 Cd1 106.27(15) . .
C17 N1 Cd1 111.26(14) . .
C15 N1 Cd1 116.66(15) . .
N2 C15 N1 111.4(2) . .
N2 C15 H13 109.3 . .
N1 C15 H13 109.3 . .
N2 C15 H14 109.3 . .
N1 C15 H14 109.3 . .
H13 C15 H14 108.0 . .
C15 N2 C18 108.9(2) . .
C15 N2 C16 109.9(2) . .
C18 N2 C16 108.9(2) . .
N2 C16 N3 110.8(2) . .
N2 C16 H15 109.5 . .
N3 C16 H15 109.5 . .
N2 C16 H16 109.5 . .
N3 C16 H16 109.5 . .
H15 C16 H16 108.1 . .
C17 N3 C20 109.0(2) . .
C17 N3 C16 107.9(2) . .
C20 N3 C16 108.6(2) . .
N3 C17 N1 112.9(2) . .
N3 C17 H17 109.0 . .
N1 C17 H17 109.0 . .
N3 C17 H18 109.0 . .
N1 C17 H18 109.0 . .
H17 C17 H18 107.8 . .
N2 C18 N4 111.6(2) . .
N2 C18 H19 109.3 . .
N4 C18 H19 109.3 . .
N2 C18 H20 109.3 . .
N4 C18 H20 109.3 . .
H19 C18 H20 108.0 . .
N1 C19 N4 112.66(19) . .
N1 C19 H21 109.1 . .
N4 C19 H21 109.1 . .
N1 C19 H22 109.1 . .
N4 C19 H22 109.1 . .
H21 C19 H22 107.8 . .
C19 N4 C18 107.80(19) . .
C19 N4 C20 108.27(18) . .
C18 N4 C20 107.2(2) . .
C19 N4 Cd1 107.85(14) . 4_545
C18 N4 Cd1 111.85(15) . 4_545
C20 N4 Cd1 113.70(15) . 4_545
N3 C20 N4 111.8(2) . .
N3 C20 H23 109.3 . .
N4 C20 H23 109.3 . .
N3 C20 H24 109.3 . .
N4 C20 H24 109.3 . .
H23 C20 H24 107.9 . .
Cd1 O5 H5A 115(4) . .
Cd1 O5 H5B 118(4) . .
H5A O5 H5B 120(3) . .
H6A O6 H6B 115(4) . .

loop_
_geom_bond_atom_site_label_1
_geom_bond_atom_site_label_2
_geom_bond_distance
_geom_bond_site_symmetry_2
Cd1 O5 2.307(2) .
Cd1 O3 2.334(2) .
Cd1 O1 2.363(2) .
Cd1 N4 2.396(2) 4
Cd1 N1 2.408(2) .
Cd1 O4 2.506(2) .
Cd1 O2 2.571(2) .
Cd1 C8 2.747(3) .
O1 C1 1.264(3) .
C1 O2 1.237(3) .
C1 C2 1.503(4) .
C2 C7 1.372(4) .
C2 C3 1.388(4) .
C3 F1 1.357(4) .
C3 C4 1.366(4) .
C4 C5 1.369(6) .
C4 H7 0.9300 .
C5 C6 1.383(6) .
C5 H8 0.9300 .
C6 C7 1.370(4) .
C6 H9 0.9300 .
C7 F2 1.353(4) .
O3 C8 1.245(3) .
C8 O4 1.262(4) .
C8 C9 1.502(4) .
C9 C14 1.383(4) .
C9 C10 1.383(5) .
C10 F3 1.351(4) .
C10 C11 1.377(5) .
C11 C12 1.372(6) .
C11 H10 0.9300 .
C12 C13 1.383(6) .
C12 H11 0.9300 .
C13 C14 1.377(5) .
C13 H12 0.9300 .
C14 F4 1.354(4) .
N1 C19 1.478(3) .
N1 C17 1.485(3) .
N1 C15 1.504(3) .
C15 N2 1.461(4) .
C15 H13 0.9700 .
C15 H14 0.9700 .
N2 C18 1.461(3) .
N2 C16 1.470(4) .
C16 N3 1.474(3) .
C16 H15 0.9700 .
C16 H16 0.9700 .
N3 C17 1.469(3) .
N3 C20 1.473(3) .
C17 H17 0.9700 .
C17 H18 0.9700 .
C18 N4 1.492(3) .
C18 H19 0.9700 .
C18 H20 0.9700 .
C19 N4 1.481(3) .
C19 H21 0.9700 .
C19 H22 0.9700 .
N4 C20 1.494(3) .
N4 Cd1 2.396(2) 4_545
C20 H23 0.9700 .
C20 H24 0.9700 .
O5 H5A 0.820(18) .
O5 H5B 0.826(18) .
O6 H6A 0.83(2) .
O6 H6B 0.824(19) .

loop_
_geom_hbond_atom_site_label_D
_geom_hbond_atom_site_label_H
_geom_hbond_atom_site_label_A
_geom_hbond_distance_DH
_geom_hbond_distance_HA
_geom_hbond_distance_DA
_geom_hbond_angle_DHA
_geom_hbond_site_symmetry_A
O5 H5A O6 0.820(18) 2.03(2) 2.842(4) 170(5) 4_545
O5 H5B N3 0.826(18) 2.07(2) 2.881(3) 167(5) 1_455
O6 H6A O4 0.83(2) 2.32(9) 2.845(4) 121(8) .
O6 H6A F4 0.83(2) 2.42(3) 3.232(4) 165(9) .
O6 H6B O1 0.824(19) 2.11(3) 2.803(4) 142(4) 4

loop_
_geom_torsion_atom_site_label_1
_geom_torsion_atom_site_label_2
_geom_torsion_atom_site_label_3
_geom_torsion_atom_site_label_4
_geom_torsion
_geom_torsion_site_symmetry_1
_geom_torsion_site_symmetry_2
_geom_torsion_site_symmetry_3
_geom_torsion_site_symmetry_4
O5 Cd1 O1 C1 169.13(18) . . . .
O3 Cd1 O1 C1 -176.13(18) . . . .
N4 Cd1 O1 C1 73.77(17) 4 . . .
N1 Cd1 O1 C1 -90.72(17) . . . .
O4 Cd1 O1 C1 -12.2(3) . . . .
O2 Cd1 O1 C1 0.09(15) . . . .
C8 Cd1 O1 C1 -83.0(13) . . . .
Cd1 O1 C1 O2 -0.2(3) . . . .
Cd1 O1 C1 C2 178.5(2) . . . .
O1 C1 O2 Cd1 0.2(3) . . . .
C2 C1 O2 Cd1 -178.5(2) . . . .
O5 Cd1 O2 C1 -13.9(2) . . . .
O3 Cd1 O2 C1 176.12(18) . . . .
O1 Cd1 O2 C1 -0.09(15) . . . .
N4 Cd1 O2 C1 -104.94(16) 4 . . .
N1 Cd1 O2 C1 87.74(16) . . . .
O4 Cd1 O2 C1 174.03(15) . . . .
C8 Cd1 O2 C1 175.71(16) . . . .
O2 C1 C2 C7 113.6(3) . . . .
O1 C1 C2 C7 -65.1(4) . . . .
O2 C1 C2 C3 -65.9(4) . . . .
O1 C1 C2 C3 115.4(3) . . . .
C7 C2 C3 F1 179.6(3) . . . .
C1 C2 C3 F1 -0.8(4) . . . .
C7 C2 C3 C4 -0.3(5) . . . .
C1 C2 C3 C4 179.3(3) . . . .
F1 C3 C4 C5 178.6(3) . . . .
C2 C3 C4 C5 -1.5(6) . . . .
C3 C4 C5 C6 1.4(6) . . . .
C4 C5 C6 C7 0.6(7) . . . .
C5 C6 C7 F2 178.4(4) . . . .
C5 C6 C7 C2 -2.6(6) . . . .
C3 C2 C7 F2 -178.6(3) . . . .
C1 C2 C7 F2 1.8(4) . . . .
C3 C2 C7 C6 2.4(5) . . . .
C1 C2 C7 C6 -177.1(3) . . . .
O5 Cd1 O3 C8 -172.75(19) . . . .
O1 Cd1 O3 C8 172.50(17) . . . .
N4 Cd1 O3 C8 -76.80(18) 4 . . .
N1 Cd1 O3 C8 87.55(18) . . . .
O4 Cd1 O3 C8 1.83(15) . . . .
O2 Cd1 O3 C8 -0.7(3) . . . .
Cd1 O3 C8 O4 -3.5(3) . . . .
Cd1 O3 C8 C9 176.0(2) . . . .
O5 Cd1 C8 O3 7.28(19) . . . .
O1 Cd1 C8 O3 -99.9(13) . . . .
N4 Cd1 C8 O3 103.29(18) 4 . . .
N1 Cd1 C8 O3 -92.12(18) . . . .
O4 Cd1 C8 O3 -176.8(3) . . . .
O2 Cd1 C8 O3 179.60(16) . . . .
O5 Cd1 C8 O4 -175.96(16) . . . .
O3 Cd1 C8 O4 176.8(3) . . . .
O1 Cd1 C8 O4 76.9(13) . . . .
N4 Cd1 C8 O4 -79.94(16) 4 . . .
N1 Cd1 C8 O4 84.65(16) . . . .
O2 Cd1 C8 O4 -3.63(19) . . . .
O5 Cd1 C8 C9 -29.7(19) . . . .
O3 Cd1 C8 C9 -37.0(18) . . . .
O1 Cd1 C8 C9 -136.9(17) . . . .
N4 Cd1 C8 C9 66.3(18) 4 . . .
N1 Cd1 C8 C9 -129.1(19) . . . .
O4 Cd1 C8 C9 146.3(19) . . . .
O2 Cd1 C8 C9 142.6(18) . . . .
O3 C8 O4 Cd1 3.3(3) . . . .
C9 C8 O4 Cd1 -176.2(2) . . . .
O5 Cd1 O4 C8 5.2(2) . . . .
O3 Cd1 O4 C8 -1.80(15) . . . .
O1 Cd1 O4 C8 -173.03(16) . . . .
N4 Cd1 O4 C8 97.62(16) 4 . . .
N1 Cd1 O4 C8 -94.19(16) . . . .
O2 Cd1 O4 C8 177.05(15) . . . .
O3 C8 C9 C14 131.9(3) . . . .
O4 C8 C9 C14 -48.6(4) . . . .
Cd1 C8 C9 C14 166.9(17) . . . .
O3 C8 C9 C10 -47.2(4) . . . .
O4 C8 C9 C10 132.3(3) . . . .
Cd1 C8 C9 C10 -12(2) . . . .
C14 C9 C10 F3 178.5(3) . . . .
C8 C9 C10 F3 -2.3(4) . . . .
C14 C9 C10 C11 1.7(5) . . . .
C8 C9 C10 C11 -179.2(3) . . . .
F3 C10 C11 C12 -179.6(3) . . . .
C9 C10 C11 C12 -2.7(6) . . . .
C10 C11 C12 C13 2.2(7) . . . .
C11 C12 C13 C14 -0.7(7) . . . .
C12 C13 C14 F4 -179.2(4) . . . .
C12 C13 C14 C9 -0.4(6) . . . .
C10 C9 C14 F4 178.7(3) . . . .
C8 C9 C14 F4 -0.5(5) . . . .
C10 C9 C14 C13 0.0(5) . . . .
C8 C9 C14 C13 -179.2(3) . . . .
O5 Cd1 N1 C19 6.97(15) . . . .
O3 Cd1 N1 C19 83.95(15) . . . .
O1 Cd1 N1 C19 -69.72(15) . . . .
N4 Cd1 N1 C19 -174.5(2) 4 . . .
O4 Cd1 N1 C19 137.96(15) . . . .
O2 Cd1 N1 C19 -122.41(15) . . . .
C8 Cd1 N1 C19 110.73(15) . . . .
O5 Cd1 N1 C17 125.15(16) . . . .
O3 Cd1 N1 C17 -157.88(16) . . . .
O1 Cd1 N1 C17 48.45(16) . . . .
N4 Cd1 N1 C17 -56.3(3) 4 . . .
O4 Cd1 N1 C17 -103.86(16) . . . .
O2 Cd1 N1 C17 -4.23(16) . . . .
C8 Cd1 N1 C17 -131.09(17) . . . .
O5 Cd1 N1 C15 -112.31(18) . . . .
O3 Cd1 N1 C15 -35.33(18) . . . .
O1 Cd1 N1 C15 171.00(18) . . . .
N4 Cd1 N1 C15 66.3(3) 4 . . .
O4 Cd1 N1 C15 18.68(18) . . . .
O2 Cd1 N1 C15 118.31(18) . . . .
C8 Cd1 N1 C15 -8.55(18) . . . .
C19 N1 C15 N2 58.9(3) . . . .
C17 N1 C15 N2 -57.3(3) . . . .
Cd1 N1 C15 N2 177.73(16) . . . .
N1 C15 N2 C18 -60.3(3) . . . .
N1 C15 N2 C16 58.9(3) . . . .
C15 N2 C16 N3 -59.3(3) . . . .
C18 N2 C16 N3 59.9(3) . . . .
N2 C16 N3 C17 58.8(3) . . . .
N2 C16 N3 C20 -59.3(3) . . . .
C20 N3 C17 N1 57.5(3) . . . .
C16 N3 C17 N1 -60.3(3) . . . .
C19 N1 C17 N3 -56.3(3) . . . .
C15 N1 C17 N3 58.9(3) . . . .
Cd1 N1 C17 N3 -172.96(15) . . . .
C15 N2 C18 N4 59.8(3) . . . .
C16 N2 C18 N4 -60.0(3) . . . .
C17 N1 C19 N4 56.4(2) . . . .
C15 N1 C19 N4 -58.4(2) . . . .
Cd1 N1 C19 N4 176.25(15) . . . .
N1 C19 N4 C18 58.2(2) . . . .
N1 C19 N4 C20 -57.4(2) . . . .
N1 C19 N4 Cd1 179.14(15) . . . 4_545
N2 C18 N4 C19 -58.0(3) . . . .
N2 C18 N4 C20 58.4(3) . . . .
N2 C18 N4 Cd1 -176.37(17) . . . 4_545
C17 N3 C20 N4 -58.2(3) . . . .
C16 N3 C20 N4 59.2(3) . . . .
C19 N4 C20 N3 58.0(3) . . . .
C18 N4 C20 N3 -58.0(3) . . . .
Cd1 N4 C20 N3 177.84(15) 4_545 . . .
